data_2020920
loop_
_publ_author_name
'Rajam, Ammaiyappan'
'Muthiah, P. Thomas'
'Butcher, Ray J.'
'Jasinski, Jerry P.'
'Glidewell, Christopher'

_publ_section_title
;
 Cation tautomerism, twinning and disorder in the triclinic and monoclinic
 forms of 4-amino-5-chloro-2,6-dimethylpyrimidinium
 5-chloro-2-hydroxybenzoate and a new disordered refinement of
 2-amino-4,6-dimethoxypyrimidin-1-ium thiophene-2-carboxylate
;
_journal_coeditor_code YF3127
_journal_issue 11
_journal_name_full 'Acta Crystallographica Section C'
_journal_page_first 862
_journal_page_last 868
_journal_paper_doi 10.1107/S2053229617013481
_journal_volume 73
_journal_year 2017
_chemical_formula_iupac 'C6 H9 Cl N3 +, C7 H4 Cl O3 -'
_chemical_formula_moiety 'C6 H9 Cl N3 +, C7 H4 Cl O3 -'
_chemical_formula_sum 'C13 H13 Cl2 N3 O3'
_chemical_formula_weight 330.16
_chemical_name_systematic
;
6-Amino-5-chloro-2,4-dimethylpyridin-1-ium 5-chloro-2-hydroxybenzoate
;
_space_group_crystal_system triclinic
_space_group_IT_number 2
_space_group_name_Hall '-P 1'
_space_group_name_H-M_alt 'P -1'
_symmetry_space_group_name_Hall '-P 1'
_symmetry_space_group_name_H-M 'P -1'
_atom_sites_solution_hydrogens mixed
_audit_creation_method SHELXL-2014
_cell_angle_alpha 71.1670(10)
_cell_angle_beta 83.335(2)
_cell_angle_gamma 87.7300(10)
_cell_formula_units_Z 4
_cell_length_a 9.3874(4)
_cell_length_b 10.5102(4)
_cell_length_c 15.4295(6)
_cell_measurement_reflns_used 4963
_cell_measurement_temperature 100(2)
_cell_measurement_theta_max 66.598
_cell_measurement_theta_min 3.044
_cell_volume 1431.09(10)
_computing_cell_refinement
;
APEX2 and SAINT (Bruker, 2013)
;
_computing_data_collection
;
APEX2 (Bruker, 2013)
;
_computing_data_reduction
;
SAINT (Bruker, 2013)
;
_computing_molecular_graphics
;
PLATON (Spek, 2009)
;
_computing_publication_material
;
SHELXL2014 (Sheldrick, 2015) and PLATON (Spek, 2009)
;
_computing_structure_refinement
;
SHELXL2014 (Sheldrick, 2015)
;
_computing_structure_solution
;
SUPERFLIP Palatinus & Chapuis, 2007; Palatinus & van der Lee,
2008)
;
_diffrn_ambient_temperature 100(2)
_diffrn_measured_fraction_theta_full 0.980
_diffrn_measured_fraction_theta_max 0.980
_diffrn_measurement_device_type 'Bruker APEXII CCD'
_diffrn_measurement_method '\w scans'
_diffrn_radiation_monochromator graphite
_diffrn_radiation_source 'fine-focus sealed tube'
_diffrn_radiation_type CuK\a
_diffrn_radiation_wavelength 1.54178
_diffrn_reflns_av_R_equivalents 0.0273
_diffrn_reflns_limit_h_max 11
_diffrn_reflns_limit_h_min -11
_diffrn_reflns_limit_k_max 10
_diffrn_reflns_limit_k_min -12
_diffrn_reflns_limit_l_max 18
_diffrn_reflns_limit_l_min -18
_diffrn_reflns_number 18796
_diffrn_reflns_theta_full 66.598
_diffrn_reflns_theta_max 66.598
_diffrn_reflns_theta_min 3.044
_diffrn_standards_decay_% 0
_diffrn_standards_interval_count 0
_diffrn_standards_interval_time 0
_diffrn_standards_number 0
_exptl_absorpt_coefficient_mu 4.217
_exptl_absorpt_correction_T_max 0.810
_exptl_absorpt_correction_T_min 0.654
_exptl_absorpt_correction_type multi-scan
_exptl_absorpt_process_details
;
(SADABS; Sheldrick, 2003)
;
_exptl_crystal_colour colourless
_exptl_crystal_density_diffrn 1.532
_exptl_crystal_description needle
_exptl_crystal_F_000 680
_exptl_crystal_size_max 0.240
_exptl_crystal_size_mid 0.070
_exptl_crystal_size_min 0.050
_refine_diff_density_max 0.339
_refine_diff_density_min -0.256
_refine_ls_extinction_method none
_refine_ls_goodness_of_fit_ref 1.068
_refine_ls_hydrogen_treatment mixed
_refine_ls_matrix_type full
_refine_ls_number_parameters 407
_refine_ls_number_reflns 4962
_refine_ls_number_restraints 0
_refine_ls_restrained_S_all 1.068
_refine_ls_R_factor_all 0.0371
_refine_ls_R_factor_gt 0.0322
_refine_ls_shift/su_max 0.001
_refine_ls_shift/su_mean 0.000
_refine_ls_structure_factor_coef Fsqd
_refine_ls_weighting_details 'w=1/[\s^2^(Fo^2^)+(0.0284P)^2^+1.2450P] where P=(Fo^2^+2Fc^2^)/3'
_refine_ls_weighting_scheme calc
_refine_ls_wR_factor_gt 0.0771
_refine_ls_wR_factor_ref 0.0812
_reflns_number_gt 4460
_reflns_number_total 4962
_reflns_threshold_expression 'I > 2\s(I)'
_cod_data_source_file yf3127sup1.cif
_cod_data_source_block I
_cod_database_code 2020920
_shelx_space_group_comment
;
The symmetry employed for this shelxl refinement is uniquely defined
by the following loop, which should always be used as a source of
symmetry information in preference to the above space-group names.
They are only intended as comments.
;
_shelx_estimated_absorpt_t_min 0.431
_shelx_estimated_absorpt_t_max 0.817
_shelxl_version_number 2.014

loop_
_space_group_symop_operation_xyz
'x, y, z'
'-x, -y, -z'

loop_
_atom_site_type_symbol
_atom_site_label
_atom_site_fract_x
_atom_site_fract_y
_atom_site_fract_z
_atom_site_U_iso_or_equiv
_atom_site_adp_type
_atom_site_calc_flag
_atom_site_occupancy
N N11 1.02592(16) 0.52970(15) 0.12086(10) 0.0201(3) Uani d 1
C C12 0.89213(19) 0.56943(18) 0.12706(12) 0.0190(4) Uani d 1
N N13 0.80979(16) 0.54908(15) 0.20861(10) 0.0184(3) Uani d 1
H H13 0.709(2) 0.579(2) 0.2083(14) 0.022 Uiso d 1
C C14 0.86161(19) 0.48424(18) 0.29006(12) 0.0188(4) Uani d 1
C C15 1.00531(19) 0.44032(18) 0.28493(12) 0.0190(4) Uani d 1
Cl Cl15 1.07360(5) 0.35441(5) 0.38717(3) 0.02719(12) Uani d 1
C C16 1.08401(19) 0.46291(18) 0.20063(12) 0.0189(4) Uani d 1
C C121 0.8235(2) 0.6413(2) 0.04175(12) 0.0241(4) Uani d 1
H H12A 0.8582 0.6030 -0.0069 0.036 Uiso calc 1
H H12B 0.8482 0.7370 0.0215 0.036 Uiso calc 1
H H12C 0.7191 0.6312 0.0548 0.036 Uiso calc 1
N N14 0.77572(18) 0.46578(17) 0.36681(11) 0.0228(3) Uani d 1
H H14B 0.684(3) 0.493(2) 0.3633(15) 0.027 Uiso d 1
H H14A 0.809(2) 0.425(2) 0.4170(16) 0.027 Uiso d 1
C C161 1.2341(2) 0.4139(2) 0.18923(14) 0.0249(4) Uani d 1
H H16A 1.2872 0.4773 0.1351 0.037 Uiso calc 1
H H16B 1.2328 0.3254 0.1808 0.037 Uiso calc 1
H H16C 1.2808 0.4067 0.2442 0.037 Uiso calc 1
N N21 0.33481(17) 0.14191(16) 0.71858(11) 0.0242(3) Uani d 1
C C22 0.3861(2) 0.16006(19) 0.63259(13) 0.0232(4) Uani d 1
N N23 0.51357(16) 0.10973(16) 0.60814(11) 0.0221(3) Uani d 1
H H23 0.543(2) 0.128(2) 0.5403(16) 0.027 Uiso d 1
C C24 0.5991(2) 0.03751(18) 0.67171(13) 0.0221(4) Uani d 1
C C25 0.5464(2) 0.01743(18) 0.76476(13) 0.0220(4) Uani d 1
Cl Cl25 0.65260(5) -0.07187(5) 0.84854(3) 0.02810(12) Uani d 1
C C26 0.4159(2) 0.06952(19) 0.78613(13) 0.0230(4) Uani d 1
C C221 0.3027(2) 0.2381(2) 0.55594(14) 0.0304(5) Uani d 1
H H22A 0.2406 0.3029 0.5758 0.046 Uiso calc 1
H H22B 0.2438 0.1765 0.5393 0.046 Uiso calc 1
H H22C 0.3690 0.2861 0.5024 0.046 Uiso calc 1
N N24 0.72276(18) -0.00753(18) 0.64309(13) 0.0276(4) Uani d 1
H H24B 0.751(3) 0.016(2) 0.5802(18) 0.033 Uiso d 1
H H24A 0.780(3) -0.043(2) 0.6811(17) 0.033 Uiso d 1
C C261 0.3559(2) 0.0530(2) 0.88334(14) 0.0292(4) Uani d 1
H H26A 0.3680 -0.0405 0.9218 0.044 Uiso calc 1
H H26B 0.2536 0.0760 0.8852 0.044 Uiso calc 1
H H26C 0.4067 0.1127 0.9067 0.044 Uiso calc 1
C C31 0.31187(19) 0.67355(18) 0.27484(12) 0.0182(4) Uani d 1
C C32 0.2223(2) 0.66823(19) 0.35563(12) 0.0210(4) Uani d 1
C C33 0.0865(2) 0.7266(2) 0.34955(13) 0.0247(4) Uani d 1
H H33 0.0260 0.7218 0.4043 0.030 Uiso calc 1
C C34 0.0386(2) 0.79131(19) 0.26498(13) 0.0234(4) Uani d 1
H H34 -0.0543 0.8307 0.2611 0.028 Uiso calc 1
C C35 0.1290(2) 0.79779(18) 0.18564(12) 0.0201(4) Uani d 1
Cl Cl35 0.07191(5) 0.88579(5) 0.07862(3) 0.02524(12) Uani d 1
C C36 0.26328(19) 0.73941(17) 0.18960(12) 0.0185(4) Uani d 1
H H36 0.3225 0.7441 0.1344 0.022 Uiso calc 1
C C37 0.45865(19) 0.61226(18) 0.27996(13) 0.0207(4) Uani d 1
O O31 0.53626(13) 0.62162(14) 0.20630(9) 0.0237(3) Uani d 1
O O32 0.49630(14) 0.55505(14) 0.36027(9) 0.0277(3) Uani d 1
O O33 0.26546(15) 0.60848(15) 0.44005(9) 0.0278(3) Uani d 1
H H33A 0.358(3) 0.577(2) 0.4305(17) 0.042 Uiso d 1
C C41 0.7494(2) 0.17511(19) 0.30036(13) 0.0233(4) Uani d 1
C C42 0.8866(2) 0.1437(2) 0.26513(14) 0.0253(4) Uani d 1
C C43 0.9240(2) 0.1812(2) 0.17049(14) 0.0279(4) Uani d 1
H H43 1.0163 0.1588 0.1471 0.033 Uiso calc 1
C C44 0.8285(2) 0.2506(2) 0.11015(14) 0.0275(4) Uani d 1
H H44 0.8551 0.2772 0.0455 0.033 Uiso calc 1
C C45 0.6931(2) 0.28109(19) 0.14496(14) 0.0255(4) Uani d 1
Cl Cl45 0.57379(5) 0.36671(5) 0.06714(3) 0.03388(13) Uani d 1
C C46 0.6530(2) 0.24430(18) 0.23872(14) 0.0240(4) Uani d 1
H H46 0.5599 0.2660 0.2613 0.029 Uiso calc 1
C C47 0.7070(2) 0.13490(19) 0.40214(14) 0.0254(4) Uani d 1
O O41 0.58295(14) 0.16233(14) 0.43069(9) 0.0283(3) Uani d 1
O O42 0.80090(15) 0.07389(15) 0.45412(10) 0.0339(3) Uani d 1
O O43 0.98479(15) 0.07879(15) 0.32111(10) 0.0327(3) Uani d 1
H H43A 0.942(3) 0.066(3) 0.3819(19) 0.049 Uiso d 1

loop_
_atom_site_aniso_label
_atom_site_aniso_U_11
_atom_site_aniso_U_22
_atom_site_aniso_U_33
_atom_site_aniso_U_12
_atom_site_aniso_U_13
_atom_site_aniso_U_23
N11 0.0176(8) 0.0250(8) 0.0203(8) -0.0017(6) 0.0017(6) -0.0122(6)
C12 0.0202(9) 0.0223(9) 0.0172(9) -0.0038(7) 0.0014(7) -0.0110(7)
N13 0.0142(8) 0.0253(8) 0.0174(8) -0.0006(6) 0.0005(6) -0.0097(6)
C14 0.0198(9) 0.0203(9) 0.0179(9) -0.0030(7) 0.0002(7) -0.0088(7)
C15 0.0185(9) 0.0190(9) 0.0206(9) -0.0004(7) -0.0024(7) -0.0076(7)
Cl15 0.0249(2) 0.0310(3) 0.0225(2) 0.00505(18) -0.00374(18) -0.00438(19)
C16 0.0176(9) 0.0182(9) 0.0241(10) -0.0025(7) 0.0010(7) -0.0121(7)
C121 0.0183(9) 0.0376(11) 0.0174(9) -0.0003(8) 0.0008(7) -0.0113(8)
N14 0.0183(8) 0.0320(9) 0.0163(8) 0.0012(7) 0.0008(6) -0.0065(7)
C161 0.0205(10) 0.0280(10) 0.0286(10) 0.0038(8) -0.0004(8) -0.0138(8)
N21 0.0204(8) 0.0258(9) 0.0277(9) 0.0009(6) 0.0021(7) -0.0123(7)
C22 0.0202(9) 0.0224(10) 0.0293(10) -0.0007(7) 0.0016(8) -0.0128(8)
N23 0.0199(8) 0.0236(8) 0.0239(9) -0.0004(6) 0.0022(6) -0.0108(7)
C24 0.0194(9) 0.0190(9) 0.0299(10) -0.0038(7) 0.0011(8) -0.0114(8)
C25 0.0211(9) 0.0179(9) 0.0275(10) -0.0030(7) -0.0005(8) -0.0083(8)
Cl25 0.0285(3) 0.0252(2) 0.0290(3) 0.00219(18) -0.00214(19) -0.00696(19)
C26 0.0220(10) 0.0205(9) 0.0280(10) -0.0051(7) 0.0030(8) -0.0111(8)
C221 0.0247(10) 0.0368(12) 0.0316(11) 0.0083(9) -0.0017(9) -0.0150(9)
N24 0.0206(9) 0.0348(10) 0.0284(10) 0.0049(7) 0.0002(7) -0.0128(8)
C261 0.0291(11) 0.0314(11) 0.0259(11) -0.0003(8) 0.0055(8) -0.0103(9)
C31 0.0174(9) 0.0188(9) 0.0195(9) -0.0040(7) 0.0016(7) -0.0084(7)
C32 0.0212(9) 0.0242(10) 0.0175(9) -0.0033(7) 0.0004(7) -0.0069(7)
C33 0.0225(10) 0.0317(11) 0.0192(9) 0.0027(8) 0.0046(7) -0.0101(8)
C34 0.0204(9) 0.0247(10) 0.0259(10) 0.0040(7) 0.0000(8) -0.0109(8)
C35 0.0228(9) 0.0193(9) 0.0186(9) -0.0007(7) -0.0027(7) -0.0066(7)
Cl35 0.0268(2) 0.0273(2) 0.0198(2) 0.00532(18) -0.00396(18) -0.00508(18)
C36 0.0190(9) 0.0203(9) 0.0173(9) -0.0034(7) 0.0019(7) -0.0086(7)
C37 0.0174(9) 0.0235(10) 0.0214(10) -0.0041(7) 0.0005(7) -0.0081(8)
O31 0.0169(6) 0.0360(8) 0.0186(7) 0.0007(5) 0.0013(5) -0.0103(6)
O32 0.0195(7) 0.0404(8) 0.0191(7) 0.0031(6) -0.0004(5) -0.0048(6)
O33 0.0218(7) 0.0433(8) 0.0160(7) 0.0045(6) 0.0002(5) -0.0078(6)
C41 0.0223(10) 0.0201(9) 0.0295(10) -0.0048(7) 0.0067(8) -0.0133(8)
C42 0.0215(10) 0.0258(10) 0.0326(11) -0.0009(8) 0.0017(8) -0.0164(8)
C43 0.0205(10) 0.0336(11) 0.0335(11) -0.0027(8) 0.0071(8) -0.0194(9)
C44 0.0269(10) 0.0306(11) 0.0277(10) -0.0074(8) 0.0073(8) -0.0156(9)
C45 0.0263(10) 0.0215(10) 0.0288(10) -0.0048(8) 0.0018(8) -0.0094(8)
Cl45 0.0268(3) 0.0377(3) 0.0317(3) 0.0000(2) 0.0032(2) -0.0058(2)
C46 0.0202(9) 0.0197(9) 0.0329(11) -0.0023(7) 0.0065(8) -0.0125(8)
C47 0.0237(10) 0.0236(10) 0.0305(11) -0.0035(8) 0.0050(8) -0.0130(8)
O41 0.0230(7) 0.0333(8) 0.0274(7) 0.0007(6) 0.0069(6) -0.0113(6)
O42 0.0274(8) 0.0432(9) 0.0295(8) 0.0069(6) 0.0033(6) -0.0124(7)
O43 0.0242(7) 0.0437(9) 0.0318(8) 0.0070(6) 0.0020(6) -0.0168(7)

loop_
_atom_type_symbol
_atom_type_description
_atom_type_scat_dispersion_real
_atom_type_scat_dispersion_imag
_atom_type_scat_source
C C 0.0181 0.0091 'International Tables Vol C Tables 4.2.6.8 and 6.1.1.4'
H H 0.0000 0.0000 'International Tables Vol C Tables 4.2.6.8 and 6.1.1.4'
N N 0.0311 0.0180 'International Tables Vol C Tables 4.2.6.8 and 6.1.1.4'
O O 0.0492 0.0322 'International Tables Vol C Tables 4.2.6.8 and 6.1.1.4'
Cl Cl 0.3639 0.7018 'International Tables Vol C Tables 4.2.6.8 and 6.1.1.4'

loop_
_geom_angle_atom_site_label_1
_geom_angle_atom_site_label_2
_geom_angle_atom_site_label_3
_geom_angle
C12 N11 C16 118.13(15)
N11 C12 N13 123.10(17)
N11 C12 C121 120.06(16)
N13 C12 C121 116.84(16)
C12 N13 C14 121.51(16)
C12 N13 H13 118.9(12)
C14 N13 H13 119.5(12)
N14 C14 N13 118.63(17)
N14 C14 C15 125.05(17)
N13 C14 C15 116.31(16)
C16 C15 C14 119.94(17)
C16 C15 Cl15 122.50(14)
C14 C15 Cl15 117.53(14)
N11 C16 C15 121.00(16)
N11 C16 C161 115.80(16)
C15 C16 C161 123.17(17)
C12 C121 H12A 109.5
C12 C121 H12B 109.5
H12A C121 H12B 109.5
C12 C121 H12C 109.5
H12A C121 H12C 109.5
H12B C121 H12C 109.5
C14 N14 H14B 118.9(14)
C14 N14 H14A 117.9(15)
H14B N14 H14A 123(2)
C16 C161 H16A 109.5
C16 C161 H16B 109.5
H16A C161 H16B 109.5
C16 C161 H16C 109.5
H16A C161 H16C 109.5
H16B C161 H16C 109.5
C22 N21 C26 117.86(16)
N21 C22 N23 123.21(18)
N21 C22 C221 120.37(17)
N23 C22 C221 116.42(17)
C22 N23 C24 121.81(17)
C22 N23 H23 117.2(12)
C24 N23 H23 121.0(12)
N24 C24 N23 118.67(18)
N24 C24 C25 125.39(19)
N23 C24 C25 115.94(16)
C26 C25 C24 120.10(18)
C26 C25 Cl25 122.09(15)
C24 C25 Cl25 117.80(14)
N21 C26 C25 121.08(17)
N21 C26 C261 116.56(16)
C25 C26 C261 122.36(18)
C22 C221 H22A 109.5
C22 C221 H22B 109.5
H22A C221 H22B 109.5
C22 C221 H22C 109.5
H22A C221 H22C 109.5
H22B C221 H22C 109.5
C24 N24 H24B 119.2(15)
C24 N24 H24A 118.8(17)
H24B N24 H24A 121(2)
C26 C261 H26A 109.5
C26 C261 H26B 109.5
H26A C261 H26B 109.5
C26 C261 H26C 109.5
H26A C261 H26C 109.5
H26B C261 H26C 109.5
C36 C31 C32 119.03(17)
C36 C31 C37 120.27(16)
C32 C31 C37 120.68(16)
O33 C32 C33 118.64(16)
O33 C32 C31 121.46(17)
C33 C32 C31 119.89(17)
C34 C33 C32 120.89(17)
C34 C33 H33 119.6
C32 C33 H33 119.6
C33 C34 C35 118.70(17)
C33 C34 H34 120.6
C35 C34 H34 120.6
C36 C35 C34 121.66(17)
C36 C35 Cl35 119.47(14)
C34 C35 Cl35 118.86(14)
C35 C36 C31 119.82(16)
C35 C36 H36 120.1
C31 C36 H36 120.1
O31 C37 O32 124.59(17)
O31 C37 C31 118.68(16)
O32 C37 C31 116.73(16)
C32 O33 H33A 106.5(15)
C46 C41 C42 118.90(18)
C46 C41 C47 120.39(17)
C42 C41 C47 120.71(18)
O43 C42 C43 118.41(17)
O43 C42 C41 121.61(18)
C43 C42 C41 119.98(19)
C44 C43 C42 120.70(18)
C44 C43 H43 119.6
C42 C43 H43 119.6
C43 C44 C45 119.27(18)
C43 C44 H44 120.4
C45 C44 H44 120.4
C46 C45 C44 121.13(19)
C46 C45 Cl45 120.59(15)
C44 C45 Cl45 118.28(16)
C45 C46 C41 120.01(17)
C45 C46 H46 120.0
C41 C46 H46 120.0
O41 C47 O42 124.30(18)
O41 C47 C41 118.74(18)
O42 C47 C41 116.97(17)
C42 O43 H43A 105.9(16)

loop_
_geom_bond_atom_site_label_1
_geom_bond_atom_site_label_2
_geom_bond_distance
_geom_bond_publ_flag
N11 C12 1.310(2) y
C12 N13 1.357(2) y
C12 C121 1.495(3) ?
N13 C14 1.358(2) y
N13 H13 0.99(2) ?
C14 C15 1.410(3) y
C15 C16 1.373(3) y
C16 N11 1.368(2) y
C14 N14 1.316(2) y
C15 Cl15 1.7274(18) ?
C16 C161 1.491(3) ?
C121 H12A 0.9800 ?
C121 H12B 0.9800 ?
C121 H12C 0.9800 ?
N14 H14B 0.90(2) ?
N14 H14A 0.84(2) ?
C161 H16A 0.9800 ?
C161 H16B 0.9800 ?
C161 H16C 0.9800 ?
C37 O31 1.254(2) y
C37 O32 1.275(2) y
N21 C22 1.313(3) y
C22 N23 1.352(2) y
C22 C221 1.490(3) ?
N23 C24 1.355(3) y
N23 H23 1.01(2) ?
C24 C25 1.414(3) y
C25 C26 1.371(3) y
C25 Cl25 1.7284(19) ?
C26 N21 1.368(3) y
C24 N24 1.319(3) y
C26 C261 1.497(3) ?
C221 H22A 0.9800 ?
C221 H22B 0.9800 ?
C221 H22C 0.9800 ?
N24 H24B 0.93(3) ?
N24 H24A 0.83(2) ?
C261 H26A 0.9800 ?
C261 H26B 0.9800 ?
C261 H26C 0.9800 ?
C31 C36 1.394(3) ?
C31 C32 1.407(2) ?
C31 C37 1.497(3) ?
C32 O33 1.353(2) ?
C32 C33 1.392(3) ?
C33 C34 1.381(3) ?
C33 H33 0.9500 ?
C34 C35 1.390(3) ?
C34 H34 0.9500 ?
C35 C36 1.379(3) ?
C35 Cl35 1.7462(18) ?
C36 H36 0.9500 ?
O33 H33A 0.93(3) ?
C41 C46 1.398(3) ?
C41 C42 1.408(3) ?
C41 C47 1.498(3) ?
C42 O43 1.348(2) ?
C42 C43 1.390(3) ?
C43 C44 1.381(3) ?
C43 H43 0.9500 ?
C44 C45 1.388(3) ?
C44 H44 0.9500 ?
C45 C46 1.381(3) ?
C45 Cl45 1.743(2) ?
C46 H46 0.9500 ?
C47 O41 1.253(2) y
C47 O42 1.272(2) y
O43 H43A 0.95(3) ?

loop_
_geom_hbond_atom_site_label_D
_geom_hbond_atom_site_label_H
_geom_hbond_atom_site_label_A
_geom_hbond_site_symmetry_A
_geom_hbond_distance_DH
_geom_hbond_distance_HA
_geom_hbond_distance_DA
_geom_hbond_angle_DHA
_geom_hbond_publ_flag
N13 H13 O31 . 0.985(19) 1.666(19) 2.650(2) 177(2) y
N14 H14A O33 2_666 0.84(2) 2.15(2) 2.810(2) 134.4(18) y
N14 H14B O32 . 0.90(3) 1.86(3) 2.753(2) 176.7(15) y
O33 H33A O32 . 0.93(3) 1.65(3) 2.502(2) 150(2) y
N23 H23 O41 . 1.01(2) 1.61(2) 2.620(2) 177.0(17) y
N24 H24A O43 2_756 0.83(3) 2.22(3) 2.885(2) 137(2) y
N24 H24B O42 . 0.93(3) 1.85(3) 2.777(2) 176(2) y
O43 H43A O42 . 0.95(3) 1.65(3) 2.512(2) 150(3) y

loop_
_geom_torsion_atom_site_label_1
_geom_torsion_atom_site_label_2
_geom_torsion_atom_site_label_3
_geom_torsion_atom_site_label_4
_geom_torsion
C16 N11 C12 N13 1.0(3)
C16 N11 C12 C121 -179.28(16)
N11 C12 N13 C14 -0.6(3)
C121 C12 N13 C14 179.67(16)
C12 N13 C14 N14 -178.96(16)
C12 N13 C14 C15 0.4(2)
N14 C14 C15 C16 178.65(17)
N13 C14 C15 C16 -0.6(2)
N14 C14 C15 Cl15 0.6(3)
N13 C14 C15 Cl15 -178.70(12)
C12 N11 C16 C15 -1.2(2)
C12 N11 C16 C161 176.96(16)
C14 C15 C16 N11 1.1(3)
Cl15 C15 C16 N11 179.05(13)
C14 C15 C16 C161 -176.96(17)
Cl15 C15 C16 C161 1.0(3)
C26 N21 C22 N23 0.7(3)
C26 N21 C22 C221 -179.99(17)
N21 C22 N23 C24 -0.9(3)
C221 C22 N23 C24 179.77(17)
C22 N23 C24 N24 -179.35(17)
C22 N23 C24 C25 0.4(3)
N24 C24 C25 C26 179.88(18)
N23 C24 C25 C26 0.1(3)
N24 C24 C25 Cl25 0.7(3)
N23 C24 C25 Cl25 -179.04(13)
C22 N21 C26 C25 -0.1(3)
C22 N21 C26 C261 178.79(17)
C24 C25 C26 N21 -0.3(3)
Cl25 C25 C26 N21 178.83(13)
C24 C25 C26 C261 -179.11(17)
Cl25 C25 C26 C261 0.0(3)
C36 C31 C32 O33 -178.37(16)
C37 C31 C32 O33 0.2(3)
C36 C31 C32 C33 0.9(3)
C37 C31 C32 C33 179.55(17)
O33 C32 C33 C34 178.59(17)
C31 C32 C33 C34 -0.7(3)
C32 C33 C34 C35 -0.3(3)
C33 C34 C35 C36 1.1(3)
C33 C34 C35 Cl35 -177.27(14)
C34 C35 C36 C31 -0.9(3)
Cl35 C35 C36 C31 177.47(13)
C32 C31 C36 C35 -0.1(3)
C37 C31 C36 C35 -178.74(16)
C36 C31 C37 O31 0.1(3)
C32 C31 C37 O31 -178.54(16)
C36 C31 C37 O32 179.22(16)
C32 C31 C37 O32 0.6(3)
C46 C41 C42 O43 179.08(17)
C47 C41 C42 O43 -1.1(3)
C46 C41 C42 C43 -0.1(3)
C47 C41 C42 C43 179.69(17)
O43 C42 C43 C44 -178.50(17)
C41 C42 C43 C44 0.7(3)
C42 C43 C44 C45 -1.0(3)
C43 C44 C45 C46 0.6(3)
C43 C44 C45 Cl45 -179.10(15)
C44 C45 C46 C41 0.0(3)
Cl45 C45 C46 C41 179.69(14)
C42 C41 C46 C45 -0.2(3)
C47 C41 C46 C45 179.95(17)
C46 C41 C47 O41 1.3(3)
C42 C41 C47 O41 -178.55(17)
C46 C41 C47 O42 -179.02(17)
C42 C41 C47 O42 1.2(3)

_cod_database_fobs_code 2020920
